data_7154680
loop_
_publ_author_name
'Shionari, Hirokuni'
'Inagaki, Yusuke'
'Yamaguchi, Kentaro'
'Setaka, Wataru'

_publ_section_title
;
 A pyrene-bridged macrocage showing no excimer fluorescence.
;
_journal_issue 42
_journal_name_full 'Organic &amp; biomolecular chemistry'
_journal_page_first 10511
_journal_page_last 10516
_journal_paper_doi 10.1039/c5ob01644d
_journal_volume 13
_journal_year 2015
_chemical_compound_source no
_chemical_formula_moiety 'C70 H116 Si2'
_chemical_formula_sum 'C70 H116 Si2'
_chemical_formula_weight 1013.81
_chemical_melting_point 554.0(10)
_chemical_name_common C18Pycage
_chemical_name_systematic
;
 ?
;
_space_group_IT_number 2
_symmetry_cell_setting triclinic
_symmetry_space_group_name_Hall '-P 1'
_symmetry_space_group_name_H-M 'P -1'
_atom_sites_solution_hydrogens geom
_atom_sites_solution_primary direct
_atom_sites_solution_secondary difmap
_audit_block_doi 10.5517/cc1jj9kx
_audit_creation_method SHELXL-97
_audit_update_record
;
2015-07-30 deposited with the CCDC.
2015-08-26 downloaded from the CCDC.
;
_cell_angle_alpha 61.920(3)
_cell_angle_beta 71.547(3)
_cell_angle_gamma 87.263(3)
_cell_formula_units_Z 2
_cell_length_a 12.173(3)
_cell_length_b 17.375(4)
_cell_length_c 18.275(4)
_cell_measurement_reflns_used 8661
_cell_measurement_temperature 100(2)
_cell_measurement_theta_max 28.71
_cell_measurement_theta_min 1.34
_cell_volume 3211.2(13)
_computing_cell_refinement 'Bruker SAINT'
_computing_data_collection 'Bruker APEX2'
_computing_data_reduction 'Bruker SAINT'
_computing_molecular_graphics 'Bruker SHELXTL'
_computing_publication_material 'Bruker SHELXTL'
_computing_structure_refinement 'SHELXL-97 (Sheldrick, 2008)'
_computing_structure_solution 'SHELXS-97 (Sheldrick, 2008)'
_diffrn_ambient_temperature 100(2)
_diffrn_detector_area_resol_mean 8.31
_diffrn_measured_fraction_theta_full 0.978
_diffrn_measured_fraction_theta_max 0.857
_diffrn_measurement_device_type 'Bruker APEX-II CCD'
_diffrn_measurement_method '\f and \w scans'
_diffrn_radiation_monochromator graphite
_diffrn_radiation_source 'sealed tube'
_diffrn_radiation_type MoK\a
_diffrn_radiation_wavelength 0.71073
_diffrn_reflns_av_R_equivalents 0.0210
_diffrn_reflns_av_sigmaI/netI 0.0413
_diffrn_reflns_limit_h_max 16
_diffrn_reflns_limit_h_min -14
_diffrn_reflns_limit_k_max 22
_diffrn_reflns_limit_k_min -17
_diffrn_reflns_limit_l_max 23
_diffrn_reflns_limit_l_min -19
_diffrn_reflns_number 18533
_diffrn_reflns_theta_full 25.00
_diffrn_reflns_theta_max 28.71
_diffrn_reflns_theta_min 1.34
_exptl_absorpt_coefficient_mu 0.093
_exptl_absorpt_correction_T_max 0.9816
_exptl_absorpt_correction_T_min 0.8702
_exptl_absorpt_correction_type multi-scan
_exptl_absorpt_process_details 'SADABS (Bruker)'
_exptl_crystal_colour colorless
_exptl_crystal_density_diffrn 1.048
_exptl_crystal_density_method 'not measured'
_exptl_crystal_description prism
_exptl_crystal_F_000 1128
_exptl_crystal_preparation Luminescent
_exptl_crystal_recrystallization_method 'Re-crystallisation from solvent: methanol/tetrahydrofuran'
_exptl_crystal_size_max 0.30
_exptl_crystal_size_mid 0.20
_exptl_crystal_size_min 0.20
_refine_diff_density_max 0.602
_refine_diff_density_min -0.356
_refine_diff_density_rms 0.088
_refine_ls_extinction_coef 0.0198(11)
_refine_ls_extinction_expression Fc^*^=kFc[1+0.001xFc^2^\l^3^/sin(2\q)]^-1/4^
_refine_ls_extinction_method SHELXL
_refine_ls_goodness_of_fit_ref 1.043
_refine_ls_hydrogen_treatment constr
_refine_ls_matrix_type full
_refine_ls_number_parameters 650
_refine_ls_number_reflns 14243
_refine_ls_number_restraints 0
_refine_ls_restrained_S_all 1.043
_refine_ls_R_factor_all 0.0688
_refine_ls_R_factor_gt 0.0575
_refine_ls_shift/su_max 0.001
_refine_ls_shift/su_mean 0.000
_refine_ls_structure_factor_coef Fsqd
_refine_ls_weighting_details 'calc w=1/[\s^2^(Fo^2^)+(0.0783P)^2^+1.8633P] where P=(Fo^2^+2Fc^2^)/3'
_refine_ls_weighting_scheme calc
_refine_ls_wR_factor_gt 0.1454
_refine_ls_wR_factor_ref 0.1553
_reflns_number_gt 11827
_reflns_number_total 14243
_reflns_threshold_expression >2sigma(I)
_cod_data_source_file c5ob01644d2.cif
_cod_data_source_block shelxl
_cod_depositor_comments
;
The following automatic conversions were performed:

'_chemical_melting_point' value '553-555' was changed to '554.0(10)'
- the average value was taken and precision was estimated.

'_symmetry_cell_setting' value 'Triclinic' changed to 'triclinic'
according to
/usr/data/users/saulius/crontab/automatic-downloads/rss-feeds/RSC/lib/dictionaries/cif_core.dic
dictionary named 'cif_core.dic' version 2.4.2 from 2011-04-26.

Automatic conversion script
Id: cif_fix_values 3271 2015-04-21 07:52:19Z andrius 

 Adding full bibliography for 7154680--7154681.cif.
;
_cod_original_cell_volume 3211.3(14)
_cod_original_sg_symbol_Hall '-P 1   '
_cod_original_sg_symbol_H-M 'P-1   '
_cod_database_code 7154680

loop_
_symmetry_equiv_pos_as_xyz
'x, y, z'
'-x, -y, -z'

loop_
_atom_site_label
_atom_site_type_symbol
_atom_site_fract_x
_atom_site_fract_y
_atom_site_fract_z
_atom_site_U_iso_or_equiv
_atom_site_adp_type
_atom_site_occupancy
_atom_site_symmetry_multiplicity
_atom_site_calc_flag
_atom_site_refinement_flags
Si01 Si 0.63676(4) 0.36886(3) 0.15550(3) 0.01525(11) Uani 1 1 d .
Si02 Si 0.28667(4) 0.12064(3) 0.86393(3) 0.02032(11) Uani 1 1 d .
C01 C 0.57374(13) 0.32705(10) 0.27805(10) 0.0167(3) Uani 1 1 d .
C02 C 0.54274(14) 0.23701(10) 0.33727(10) 0.0186(3) Uani 1 1 d .
H02 H 0.5539 0.1968 0.3147 0.022 Uiso 1 1 calc R
C03 C 0.49594(14) 0.20419(10) 0.42842(10) 0.0181(3) Uani 1 1 d .
C04 C 0.47849(13) 0.26412(10) 0.46254(10) 0.0159(3) Uani 1 1 d .
C05 C 0.50863(14) 0.35579(10) 0.40366(10) 0.0174(3) Uani 1 1 d .
C06 C 0.55625(14) 0.38506(10) 0.31286(10) 0.0180(3) Uani 1 1 d .
H06 H 0.5773 0.4463 0.2737 0.022 Uiso 1 1 calc R
C07 C 0.43266(13) 0.23229(10) 0.55539(10) 0.0168(3) Uani 1 1 d .
C08 C 0.40571(14) 0.14020(10) 0.61431(10) 0.0196(3) Uani 1 1 d .
C09 C 0.36458(15) 0.11085(10) 0.70495(11) 0.0219(3) Uani 1 1 d .
H09 H 0.3471 0.0494 0.7441 0.026 Uiso 1 1 calc R
C10 C 0.34810(14) 0.16847(10) 0.74041(10) 0.0194(3) Uani 1 1 d .
C11 C 0.37308(14) 0.25874(10) 0.68122(11) 0.0204(3) Uani 1 1 d .
H11 H 0.3610 0.2989 0.7039 0.024 Uiso 1 1 calc R
C12 C 0.41535(14) 0.29217(10) 0.58950(10) 0.0181(3) Uani 1 1 d .
C13 C 0.46599(17) 0.11144(10) 0.48963(11) 0.0249(4) Uani 1 1 d .
H13 H 0.4763 0.0707 0.4677 0.030 Uiso 1 1 calc R
C14 C 0.42350(17) 0.08121(11) 0.57773(11) 0.0260(4) Uani 1 1 d .
H14 H 0.4050 0.0197 0.6162 0.031 Uiso 1 1 calc R
C15 C 0.44434(16) 0.38463(10) 0.52831(11) 0.0229(3) Uani 1 1 d .
H15 H 0.4317 0.4255 0.5501 0.027 Uiso 1 1 calc R
C16 C 0.48933(16) 0.41485(10) 0.44011(11) 0.0225(3) Uani 1 1 d .
H16 H 0.5085 0.4763 0.4016 0.027 Uiso 1 1 calc R
C17 C 0.69614(14) 0.27539(10) 0.13676(11) 0.0194(3) Uani 1 1 d .
H17A H 0.7399 0.2435 0.1776 0.023 Uiso 1 1 calc R
H17B H 0.6300 0.2339 0.1512 0.023 Uiso 1 1 calc R
C18 C 0.77682(15) 0.30436(10) 0.04218(11) 0.0216(3) Uani 1 1 d .
H18A H 0.8497 0.3369 0.0316 0.026 Uiso 1 1 calc R
H18B H 0.7384 0.3454 0.0009 0.026 Uiso 1 1 calc R
C19 C 0.80832(16) 0.22835(11) 0.02161(11) 0.0240(3) Uani 1 1 d .
H19A H 0.7374 0.2027 0.0216 0.029 Uiso 1 1 calc R
H19B H 0.8662 0.2524 -0.0384 0.029 Uiso 1 1 calc R
C20 C 0.85815(16) 0.15489(11) 0.08589(12) 0.0251(4) Uani 1 1 d .
H20A H 0.7968 0.1261 0.1445 0.030 Uiso 1 1 calc R
H20B H 0.8778 0.1103 0.0661 0.030 Uiso 1 1 calc R
C21 C 0.96662(16) 0.18462(11) 0.09557(12) 0.0254(4) Uani 1 1 d .
H21A H 0.9452 0.2241 0.1217 0.030 Uiso 1 1 calc R
H21B H 1.0254 0.2188 0.0364 0.030 Uiso 1 1 calc R
C22 C 1.02145(16) 0.10844(12) 0.15276(12) 0.0281(4) Uani 1 1 d .
H22A H 1.0908 0.1328 0.1557 0.034 Uiso 1 1 calc R
H22B H 1.0485 0.0717 0.1239 0.034 Uiso 1 1 calc R
C23 C 0.93954(17) 0.04982(12) 0.24664(12) 0.0281(4) Uani 1 1 d .
H23A H 0.8778 0.0165 0.2446 0.034 Uiso 1 1 calc R
H23B H 0.9013 0.0874 0.2721 0.034 Uiso 1 1 calc R
C24 C 1.00301(19) -0.01529(14) 0.30674(13) 0.0351(4) Uani 1 1 d .
H24A H 1.0651 0.0184 0.3080 0.042 Uiso 1 1 calc R
H24B H 1.0412 -0.0526 0.2808 0.042 Uiso 1 1 calc R
C25 C 0.9238(2) -0.07544(13) 0.40204(13) 0.0369(5) Uani 1 1 d .
H25A H 0.8608 -0.1085 0.4010 0.044 Uiso 1 1 calc R
H25B H 0.9703 -0.1187 0.4339 0.044 Uiso 1 1 calc R
C26 C 0.86906(18) -0.02585(12) 0.45237(12) 0.0316(4) Uani 1 1 d .
H26A H 0.8145 0.0116 0.4248 0.038 Uiso 1 1 calc R
H26B H 0.9315 0.0135 0.4462 0.038 Uiso 1 1 calc R
C27 C 0.80294(18) -0.08451(12) 0.55056(13) 0.0321(4) Uani 1 1 d .
H27A H 0.7406 -0.1243 0.5573 0.039 Uiso 1 1 calc R
H27B H 0.8574 -0.1213 0.5789 0.039 Uiso 1 1 calc R
C28 C 0.74852(17) -0.03168(12) 0.59746(12) 0.0302(4) Uani 1 1 d .
H28A H 0.8117 0.0058 0.5930 0.036 Uiso 1 1 calc R
H28B H 0.6981 0.0077 0.5665 0.036 Uiso 1 1 calc R
C29 C 0.67613(18) -0.08763(12) 0.69437(13) 0.0313(4) Uani 1 1 d .
H29A H 0.7225 -0.1333 0.7234 0.038 Uiso 1 1 calc R
H29B H 0.6060 -0.1180 0.6984 0.038 Uiso 1 1 calc R
C30 C 0.63723(17) -0.03572(12) 0.74469(13) 0.0297(4) Uani 1 1 d .
H30A H 0.5965 0.0131 0.7130 0.036 Uiso 1 1 calc R
H30B H 0.7072 -0.0097 0.7454 0.036 Uiso 1 1 calc R
C31 C 0.55584(19) -0.09190(12) 0.84004(13) 0.0328(4) Uani 1 1 d .
H31A H 0.4762 -0.0995 0.8393 0.039 Uiso 1 1 calc R
H31B H 0.5822 -0.1509 0.8644 0.039 Uiso 1 1 calc R
C32 C 0.54973(19) -0.05411(12) 0.90197(13) 0.0326(4) Uani 1 1 d .
H32A H 0.5047 -0.0988 0.9628 0.039 Uiso 1 1 calc R
H32B H 0.6299 -0.0437 0.9004 0.039 Uiso 1 1 calc R
C33 C 0.49437(17) 0.03157(12) 0.88074(12) 0.0289(4) Uani 1 1 d .
H33A H 0.5235 0.0704 0.8162 0.035 Uiso 1 1 calc R
H33B H 0.5203 0.0616 0.9080 0.035 Uiso 1 1 calc R
C34 C 0.36025(17) 0.01930(12) 0.91254(12) 0.0287(4) Uani 1 1 d .
H34A H 0.3316 -0.0053 0.9773 0.034 Uiso 1 1 calc R
H34B H 0.3348 -0.0250 0.8997 0.034 Uiso 1 1 calc R
C35 C 0.75585(14) 0.46142(10) 0.10697(10) 0.0186(3) Uani 1 1 d .
H35A H 0.7833 0.4876 0.0421 0.022 Uiso 1 1 calc R
H35B H 0.7230 0.5075 0.1218 0.022 Uiso 1 1 calc R
C36 C 0.86048(14) 0.43327(10) 0.13907(11) 0.0209(3) Uani 1 1 d .
H36A H 0.8970 0.3907 0.1200 0.025 Uiso 1 1 calc R
H36B H 0.8320 0.4027 0.2042 0.025 Uiso 1 1 calc R
C37 C 0.95369(15) 0.50935(12) 0.10560(12) 0.0265(4) Uani 1 1 d .
H37A H 1.0245 0.4846 0.1184 0.032 Uiso 1 1 calc R
H37B H 0.9747 0.5445 0.0409 0.032 Uiso 1 1 calc R
C38 C 0.91704(17) 0.57047(11) 0.14543(11) 0.0261(4) Uani 1 1 d .
H38A H 0.8489 0.5979 0.1300 0.031 Uiso 1 1 calc R
H38B H 0.9816 0.6180 0.1191 0.031 Uiso 1 1 calc R
C39 C 0.88545(16) 0.52353(11) 0.24580(11) 0.0241(3) Uani 1 1 d .
H39A H 0.8059 0.4915 0.2730 0.029 Uiso 1 1 calc R
H39B H 0.9402 0.4797 0.2627 0.029 Uiso 1 1 calc R
C40 C 0.88967(17) 0.58597(11) 0.28207(12) 0.0262(4) Uani 1 1 d .
H40A H 0.9690 0.6184 0.2543 0.031 Uiso 1 1 calc R
H40B H 0.8345 0.6295 0.2654 0.031 Uiso 1 1 calc R
C41 C 0.85951(17) 0.54030(12) 0.38134(12) 0.0272(4) Uani 1 1 d .
H41A H 0.9107 0.4936 0.3984 0.033 Uiso 1 1 calc R
H41B H 0.7780 0.5116 0.4091 0.033 Uiso 1 1 calc R
C42 C 0.87223(18) 0.60158(13) 0.41735(13) 0.0305(4) Uani 1 1 d .
H42A H 0.9548 0.6272 0.3931 0.037 Uiso 1 1 calc R
H42B H 0.8247 0.6503 0.3977 0.037 Uiso 1 1 calc R
C43 C 0.83377(18) 0.55395(13) 0.51739(12) 0.0309(4) Uani 1 1 d .
H43A H 0.8869 0.5093 0.5363 0.037 Uiso 1 1 calc R
H43B H 0.7545 0.5226 0.5410 0.037 Uiso 1 1 calc R
C44 C 0.83231(19) 0.61432(14) 0.55743(14) 0.0364(5) Uani 1 1 d .
H44A H 0.9134 0.6319 0.5490 0.044 Uiso 1 1 calc R
H44B H 0.7988 0.6683 0.5260 0.044 Uiso 1 1 calc R
C45 C 0.76127(19) 0.57014(13) 0.65569(13) 0.0346(4) Uani 1 1 d .
H45A H 0.7598 0.6130 0.6772 0.041 Uiso 1 1 calc R
H45B H 0.6799 0.5537 0.6637 0.041 Uiso 1 1 calc R
C46 C 0.80851(17) 0.48931(14) 0.71050(13) 0.0331(4) Uani 1 1 d .
H46A H 0.8860 0.5072 0.7083 0.040 Uiso 1 1 calc R
H46B H 0.8197 0.4501 0.6839 0.040 Uiso 1 1 calc R
C47 C 0.73035(18) 0.43703(14) 0.80770(13) 0.0335(4) Uani 1 1 d .
H47A H 0.7690 0.3862 0.8386 0.040 Uiso 1 1 calc R
H47B H 0.7229 0.4750 0.8354 0.040 Uiso 1 1 calc R
C48 C 0.60904(17) 0.40376(12) 0.82035(12) 0.0292(4) Uani 1 1 d .
H48A H 0.6159 0.3800 0.7795 0.035 Uiso 1 1 calc R
H48B H 0.5630 0.4540 0.8041 0.035 Uiso 1 1 calc R
C49 C 0.54269(17) 0.33288(13) 0.91359(13) 0.0310(4) Uani 1 1 d .
H49A H 0.5357 0.3568 0.9543 0.037 Uiso 1 1 calc R
H49B H 0.5892 0.2829 0.9298 0.037 Uiso 1 1 calc R
C50 C 0.42062(17) 0.29830(13) 0.92736(12) 0.0297(4) Uani 1 1 d .
H50A H 0.3758 0.3486 0.9066 0.036 Uiso 1 1 calc R
H50B H 0.3801 0.2603 0.9911 0.036 Uiso 1 1 calc R
C51 C 0.42124(16) 0.24597(12) 0.87935(11) 0.0262(4) Uani 1 1 d .
H51A H 0.4543 0.2857 0.8151 0.031 Uiso 1 1 calc R
H51B H 0.4728 0.1994 0.8954 0.031 Uiso 1 1 calc R
C52 C 0.30005(17) 0.20361(12) 0.90071(12) 0.0279(4) Uani 1 1 d .
H52A H 0.2541 0.2515 0.8750 0.033 Uiso 1 1 calc R
H52B H 0.2620 0.1746 0.9654 0.033 Uiso 1 1 calc R
C53 C 0.51986(14) 0.40981(10) 0.10448(10) 0.0175(3) Uani 1 1 d .
H53A H 0.4959 0.4630 0.1093 0.021 Uiso 1 1 calc R
H53B H 0.5535 0.4276 0.0411 0.021 Uiso 1 1 calc R
C54 C 0.41059(14) 0.34378(10) 0.14493(11) 0.0203(3) Uani 1 1 d .
H54A H 0.4345 0.2891 0.1435 0.024 Uiso 1 1 calc R
H54B H 0.3734 0.3289 0.2074 0.024 Uiso 1 1 calc R
C55 C 0.32083(14) 0.37768(10) 0.09781(10) 0.0197(3) Uani 1 1 d .
H55A H 0.3559 0.3873 0.0369 0.024 Uiso 1 1 calc R
H55B H 0.3027 0.4352 0.0943 0.024 Uiso 1 1 calc R
C56 C 0.20637(15) 0.31569(11) 0.14254(11) 0.0216(3) Uani 1 1 d .
H56A H 0.1580 0.3379 0.1038 0.026 Uiso 1 1 calc R
H56B H 0.2245 0.2567 0.1503 0.026 Uiso 1 1 calc R
C57 C 0.13687(15) 0.30770(11) 0.23185(11) 0.0233(3) Uani 1 1 d .
H57A H 0.1276 0.3676 0.2246 0.028 Uiso 1 1 calc R
H57B H 0.1827 0.2799 0.2719 0.028 Uiso 1 1 calc R
C58 C 0.01616(15) 0.25497(11) 0.27567(11) 0.0240(3) Uani 1 1 d .
H58A H 0.0245 0.1933 0.2886 0.029 Uiso 1 1 calc R
H58B H -0.0290 0.2797 0.2348 0.029 Uiso 1 1 calc R
C59 C -0.04989(15) 0.25699(12) 0.36106(12) 0.0259(4) Uani 1 1 d .
H59A H -0.0105 0.2236 0.4046 0.031 Uiso 1 1 calc R
H59B H -0.0446 0.3187 0.3493 0.031 Uiso 1 1 calc R
C60 C -0.17853(15) 0.21940(12) 0.40177(12) 0.0261(4) Uani 1 1 d .
H60A H -0.1855 0.1611 0.4053 0.031 Uiso 1 1 calc R
H60B H -0.2213 0.2585 0.3631 0.031 Uiso 1 1 calc R
C61 C -0.23480(15) 0.20973(11) 0.49375(12) 0.0255(4) Uani 1 1 d .
H61A H -0.3163 0.1820 0.5180 0.031 Uiso 1 1 calc R
H61B H -0.1925 0.1699 0.5325 0.031 Uiso 1 1 calc R
C62 C -0.23497(17) 0.29648(12) 0.49577(12) 0.0281(4) Uani 1 1 d .
H62A H -0.1534 0.3241 0.4718 0.034 Uiso 1 1 calc R
H62B H -0.2769 0.3364 0.4568 0.034 Uiso 1 1 calc R
C63 C -0.29150(17) 0.28687(12) 0.58729(13) 0.0300(4) Uani 1 1 d .
H63A H -0.3723 0.2577 0.6117 0.036 Uiso 1 1 calc R
H63B H -0.2961 0.3463 0.5819 0.036 Uiso 1 1 calc R
C64 C -0.22815(17) 0.23480(12) 0.65220(13) 0.0291(4) Uani 1 1 d .
H64A H -0.1462 0.2619 0.6273 0.035 Uiso 1 1 calc R
H64B H -0.2277 0.1740 0.6612 0.035 Uiso 1 1 calc R
C65 C -0.28611(17) 0.23227(13) 0.74090(13) 0.0314(4) Uani 1 1 d .
H65A H -0.2749 0.2922 0.7328 0.038 Uiso 1 1 calc R
H65B H -0.3710 0.2154 0.7601 0.038 Uiso 1 1 calc R
C66 C -0.23998(17) 0.16902(12) 0.81372(12) 0.0302(4) Uani 1 1 d .
H66A H -0.2915 0.1634 0.8706 0.036 Uiso 1 1 calc R
H66B H -0.2434 0.1103 0.8177 0.036 Uiso 1 1 calc R
C67 C -0.11584(17) 0.19783(12) 0.79937(13) 0.0302(4) Uani 1 1 d .
H67A H -0.1145 0.2526 0.8034 0.036 Uiso 1 1 calc R
H67B H -0.0663 0.2113 0.7392 0.036 Uiso 1 1 calc R
C68 C -0.06358(16) 0.12956(11) 0.86498(12) 0.0262(4) Uani 1 1 d .
H68A H -0.1118 0.1170 0.9252 0.031 Uiso 1 1 calc R
H68B H -0.0658 0.0743 0.8618 0.031 Uiso 1 1 calc R
C69 C 0.06167(16) 0.15964(11) 0.84781(12) 0.0276(4) Uani 1 1 d .
H69A H 0.0613 0.2066 0.8641 0.033 Uiso 1 1 calc R
H69B H 0.1050 0.1855 0.7840 0.033 Uiso 1 1 calc R
C70 C 0.12688(15) 0.08697(10) 0.89783(11) 0.0227(3) Uani 1 1 d .
H70A H 0.1172 0.0362 0.8888 0.027 Uiso 1 1 calc R
H70B H 0.0908 0.0674 0.9615 0.027 Uiso 1 1 calc R

loop_
_atom_site_aniso_label
_atom_site_aniso_U_11
_atom_site_aniso_U_22
_atom_site_aniso_U_33
_atom_site_aniso_U_23
_atom_site_aniso_U_13
_atom_site_aniso_U_12
Si01 0.0175(2) 0.0142(2) 0.0127(2) -0.00546(16) -0.00470(16) 0.00117(15)
Si02 0.0240(2) 0.0193(2) 0.0133(2) -0.00538(17) -0.00432(17) -0.00009(17)
C01 0.0168(7) 0.0175(7) 0.0139(7) -0.0055(6) -0.0055(6) 0.0009(6)
C02 0.0232(8) 0.0168(7) 0.0168(7) -0.0084(6) -0.0074(6) 0.0021(6)
C03 0.0223(8) 0.0144(7) 0.0160(7) -0.0057(6) -0.0068(6) 0.0014(6)
C04 0.0160(7) 0.0151(7) 0.0160(7) -0.0060(6) -0.0066(6) 0.0015(5)
C05 0.0212(8) 0.0149(7) 0.0164(7) -0.0069(6) -0.0080(6) 0.0032(6)
C06 0.0216(8) 0.0134(7) 0.0151(7) -0.0035(6) -0.0064(6) 0.0006(6)
C07 0.0164(7) 0.0165(7) 0.0155(7) -0.0059(6) -0.0057(6) 0.0010(6)
C08 0.0228(8) 0.0168(7) 0.0167(7) -0.0063(6) -0.0062(6) 0.0009(6)
C09 0.0264(9) 0.0167(7) 0.0164(7) -0.0034(6) -0.0064(6) -0.0010(6)
C10 0.0192(8) 0.0211(8) 0.0142(7) -0.0062(6) -0.0045(6) 0.0010(6)
C11 0.0223(8) 0.0206(8) 0.0182(8) -0.0099(6) -0.0058(6) 0.0031(6)
C12 0.0195(8) 0.0170(7) 0.0160(7) -0.0068(6) -0.0056(6) 0.0023(6)
C13 0.0386(10) 0.0155(7) 0.0194(8) -0.0085(6) -0.0081(7) 0.0018(7)
C14 0.0403(10) 0.0130(7) 0.0200(8) -0.0054(6) -0.0082(7) 0.0000(7)
C15 0.0331(9) 0.0161(7) 0.0206(8) -0.0098(6) -0.0090(7) 0.0037(6)
C16 0.0331(9) 0.0131(7) 0.0189(8) -0.0061(6) -0.0080(7) 0.0014(6)
C17 0.0207(8) 0.0164(7) 0.0202(8) -0.0089(6) -0.0053(6) 0.0020(6)
C18 0.0276(9) 0.0191(7) 0.0175(7) -0.0099(6) -0.0051(6) 0.0032(6)
C19 0.0312(9) 0.0227(8) 0.0224(8) -0.0139(7) -0.0093(7) 0.0043(7)
C20 0.0305(9) 0.0203(8) 0.0277(9) -0.0135(7) -0.0106(7) 0.0045(7)
C21 0.0255(9) 0.0242(8) 0.0271(9) -0.0135(7) -0.0076(7) 0.0027(7)
C22 0.0283(9) 0.0281(9) 0.0316(9) -0.0166(8) -0.0116(8) 0.0068(7)
C23 0.0300(10) 0.0266(9) 0.0309(9) -0.0141(8) -0.0140(8) 0.0061(7)
C24 0.0380(11) 0.0376(10) 0.0345(10) -0.0190(9) -0.0172(9) 0.0166(9)
C25 0.0487(13) 0.0307(10) 0.0332(10) -0.0140(8) -0.0199(9) 0.0160(9)
C26 0.0381(11) 0.0288(9) 0.0277(9) -0.0116(8) -0.0142(8) 0.0064(8)
C27 0.0405(11) 0.0246(9) 0.0288(9) -0.0087(8) -0.0154(8) 0.0065(8)
C28 0.0358(10) 0.0233(8) 0.0292(9) -0.0088(7) -0.0144(8) 0.0033(7)
C29 0.0400(11) 0.0218(8) 0.0299(10) -0.0101(7) -0.0124(8) 0.0025(7)
C30 0.0335(10) 0.0219(8) 0.0339(10) -0.0128(8) -0.0123(8) 0.0041(7)
C31 0.0443(12) 0.0230(9) 0.0294(10) -0.0127(8) -0.0098(8) 0.0032(8)
C32 0.0442(12) 0.0283(9) 0.0285(9) -0.0143(8) -0.0158(8) 0.0107(8)
C33 0.0374(11) 0.0246(8) 0.0277(9) -0.0128(7) -0.0144(8) 0.0058(7)
C34 0.0328(10) 0.0237(8) 0.0191(8) -0.0033(7) -0.0067(7) 0.0010(7)
C35 0.0209(8) 0.0159(7) 0.0165(7) -0.0059(6) -0.0059(6) 0.0007(6)
C36 0.0208(8) 0.0211(8) 0.0207(8) -0.0102(6) -0.0063(6) 0.0016(6)
C37 0.0227(9) 0.0314(9) 0.0239(8) -0.0135(7) -0.0046(7) -0.0038(7)
C38 0.0311(10) 0.0224(8) 0.0221(8) -0.0090(7) -0.0072(7) -0.0051(7)
C39 0.0284(9) 0.0215(8) 0.0217(8) -0.0101(7) -0.0073(7) -0.0007(7)
C40 0.0308(10) 0.0236(8) 0.0250(9) -0.0127(7) -0.0087(7) 0.0011(7)
C41 0.0310(10) 0.0275(9) 0.0249(9) -0.0151(7) -0.0069(7) 0.0004(7)
C42 0.0326(10) 0.0318(9) 0.0305(10) -0.0188(8) -0.0081(8) 0.0011(8)
C43 0.0333(10) 0.0346(10) 0.0292(9) -0.0199(8) -0.0078(8) 0.0007(8)
C44 0.0416(12) 0.0379(11) 0.0345(10) -0.0223(9) -0.0096(9) -0.0026(9)
C45 0.0400(11) 0.0393(11) 0.0306(10) -0.0227(9) -0.0096(8) 0.0024(9)
C46 0.0277(10) 0.0449(11) 0.0343(10) -0.0248(9) -0.0102(8) 0.0041(8)
C47 0.0335(11) 0.0405(11) 0.0322(10) -0.0213(9) -0.0121(8) 0.0059(8)
C48 0.0365(10) 0.0289(9) 0.0293(9) -0.0203(8) -0.0100(8) 0.0067(7)
C49 0.0353(10) 0.0356(10) 0.0312(10) -0.0222(8) -0.0132(8) 0.0077(8)
C50 0.0347(10) 0.0329(9) 0.0270(9) -0.0195(8) -0.0095(8) 0.0066(8)
C51 0.0324(10) 0.0259(8) 0.0216(8) -0.0127(7) -0.0088(7) 0.0052(7)
C52 0.0356(10) 0.0284(9) 0.0220(8) -0.0134(7) -0.0100(7) 0.0021(7)
C53 0.0215(8) 0.0158(7) 0.0147(7) -0.0059(6) -0.0075(6) 0.0021(6)
C54 0.0198(8) 0.0180(7) 0.0192(7) -0.0055(6) -0.0071(6) 0.0004(6)
C55 0.0210(8) 0.0200(7) 0.0178(7) -0.0079(6) -0.0077(6) 0.0019(6)
C56 0.0219(8) 0.0215(8) 0.0232(8) -0.0108(7) -0.0094(7) 0.0015(6)
C57 0.0226(9) 0.0234(8) 0.0241(8) -0.0118(7) -0.0072(7) 0.0013(6)
C58 0.0213(8) 0.0231(8) 0.0255(8) -0.0099(7) -0.0081(7) 0.0012(6)
C59 0.0214(9) 0.0277(9) 0.0268(9) -0.0118(7) -0.0077(7) 0.0017(7)
C60 0.0224(9) 0.0248(8) 0.0289(9) -0.0114(7) -0.0082(7) 0.0012(7)
C61 0.0211(8) 0.0229(8) 0.0266(9) -0.0086(7) -0.0055(7) 0.0009(6)
C62 0.0287(10) 0.0241(8) 0.0294(9) -0.0106(7) -0.0111(8) 0.0049(7)
C63 0.0274(9) 0.0300(9) 0.0358(10) -0.0172(8) -0.0135(8) 0.0117(7)
C64 0.0267(9) 0.0294(9) 0.0329(10) -0.0164(8) -0.0102(8) 0.0076(7)
C65 0.0303(10) 0.0329(10) 0.0336(10) -0.0185(8) -0.0105(8) 0.0077(8)
C66 0.0274(10) 0.0311(9) 0.0289(9) -0.0141(8) -0.0057(7) 0.0014(7)
C67 0.0308(10) 0.0248(9) 0.0307(10) -0.0100(8) -0.0098(8) 0.0004(7)
C68 0.0285(9) 0.0217(8) 0.0279(9) -0.0120(7) -0.0085(7) 0.0006(7)
C69 0.0301(10) 0.0187(8) 0.0285(9) -0.0068(7) -0.0100(7) 0.0007(7)
C70 0.0257(9) 0.0179(7) 0.0187(8) -0.0066(6) -0.0035(6) -0.0003(6)

loop_
_atom_type_symbol
_atom_type_description
_atom_type_scat_dispersion_real
_atom_type_scat_dispersion_imag
_atom_type_scat_source
C C 0.0033 0.0016 'International Tables Vol C Tables 4.2.6.8 and 6.1.1.4'
H H 0.0000 0.0000 'International Tables Vol C Tables 4.2.6.8 and 6.1.1.4'
Si Si 0.0817 0.0704 'International Tables Vol C Tables 4.2.6.8 and 6.1.1.4'

loop_
_geom_angle_atom_site_label_1
_geom_angle_atom_site_label_2
_geom_angle_atom_site_label_3
_geom_angle
C53 Si01 C17 109.74(7)
C53 Si01 C35 109.58(7)
C17 Si01 C35 110.84(7)
C53 Si01 C01 109.86(7)
C17 Si01 C01 108.17(7)
C35 Si01 C01 108.62(7)
C70 Si02 C52 106.91(8)
C70 Si02 C10 107.03(7)
C52 Si02 C10 112.52(8)
C70 Si02 C34 108.98(8)
C52 Si02 C34 114.26(9)
C10 Si02 C34 106.88(8)
C06 C01 C02 117.74(14)
C06 C01 Si01 121.08(11)
C02 C01 Si01 121.18(12)
C03 C02 C01 122.38(14)
C03 C02 H02 118.8
C01 C02 H02 118.8
C02 C03 C04 119.08(14)
C02 C03 C13 122.51(14)
C04 C03 C13 118.41(14)
C05 C04 C03 119.51(14)
C05 C04 C07 120.26(14)
C03 C04 C07 120.22(13)
C06 C05 C04 119.04(14)
C06 C05 C16 122.72(14)
C04 C05 C16 118.24(14)
C01 C06 C05 122.25(14)
C01 C06 H06 118.9
C05 C06 H06 118.9
C12 C07 C08 119.67(14)
C12 C07 C04 120.23(13)
C08 C07 C04 120.10(14)
C09 C08 C07 118.81(14)
C09 C08 C14 122.81(14)
C07 C08 C14 118.37(14)
C08 C09 C10 122.69(14)
C08 C09 H09 118.7
C10 C09 H09 118.7
C11 C10 C09 117.47(14)
C11 C10 Si02 123.93(12)
C09 C10 Si02 118.52(12)
C10 C11 C12 122.44(15)
C10 C11 H11 118.8
C12 C11 H11 118.8
C11 C12 C07 118.90(14)
C11 C12 C15 122.80(14)
C07 C12 C15 118.29(14)
C14 C13 C03 121.36(15)
C14 C13 H13 119.3
C03 C13 H13 119.3
C13 C14 C08 121.53(15)
C13 C14 H14 119.2
C08 C14 H14 119.2
C16 C15 C12 121.49(15)
C16 C15 H15 119.3
C12 C15 H15 119.3
C15 C16 C05 121.47(14)
C15 C16 H16 119.3
C05 C16 H16 119.3
C18 C17 Si01 113.78(11)
C18 C17 H17A 108.8
Si01 C17 H17A 108.8
C18 C17 H17B 108.8
Si01 C17 H17B 108.8
H17A C17 H17B 107.7
C17 C18 C19 114.21(13)
C17 C18 H18A 108.7
C19 C18 H18A 108.7
C17 C18 H18B 108.7
C19 C18 H18B 108.7
H18A C18 H18B 107.6
C20 C19 C18 114.66(14)
C20 C19 H19A 108.6
C18 C19 H19A 108.6
C20 C19 H19B 108.6
C18 C19 H19B 108.6
H19A C19 H19B 107.6
C21 C20 C19 114.96(14)
C21 C20 H20A 108.5
C19 C20 H20A 108.5
C21 C20 H20B 108.5
C19 C20 H20B 108.5
H20A C20 H20B 107.5
C20 C21 C22 113.49(14)
C20 C21 H21A 108.9
C22 C21 H21A 108.9
C20 C21 H21B 108.9
C22 C21 H21B 108.9
H21A C21 H21B 107.7
C21 C22 C23 114.41(15)
C21 C22 H22A 108.7
C23 C22 H22A 108.7
C21 C22 H22B 108.7
C23 C22 H22B 108.7
H22A C22 H22B 107.6
C22 C23 C24 112.87(16)
C22 C23 H23A 109.0
C24 C23 H23A 109.0
C22 C23 H23B 109.0
C24 C23 H23B 109.0
H23A C23 H23B 107.8
C23 C24 C25 114.61(17)
C23 C24 H24A 108.6
C25 C24 H24A 108.6
C23 C24 H24B 108.6
C25 C24 H24B 108.6
H24A C24 H24B 107.6
C26 C25 C24 113.61(17)
C26 C25 H25A 108.8
C24 C25 H25A 108.8
C26 C25 H25B 108.8
C24 C25 H25B 108.8
H25A C25 H25B 107.7
C25 C26 C27 114.77(16)
C25 C26 H26A 108.6
C27 C26 H26A 108.6
C25 C26 H26B 108.6
C27 C26 H26B 108.6
H26A C26 H26B 107.6
C28 C27 C26 112.63(15)
C28 C27 H27A 109.1
C26 C27 H27A 109.1
C28 C27 H27B 109.1
C26 C27 H27B 109.1
H27A C27 H27B 107.8
C29 C28 C27 114.38(15)
C29 C28 H28A 108.7
C27 C28 H28A 108.7
C29 C28 H28B 108.7
C27 C28 H28B 108.7
H28A C28 H28B 107.6
C28 C29 C30 114.28(15)
C28 C29 H29A 108.7
C30 C29 H29A 108.7
C28 C29 H29B 108.7
C30 C29 H29B 108.7
H29A C29 H29B 107.6
C29 C30 C31 113.44(15)
C29 C30 H30A 108.9
C31 C30 H30A 108.9
C29 C30 H30B 108.9
C31 C30 H30B 108.9
H30A C30 H30B 107.7
C32 C31 C30 115.02(16)
C32 C31 H31A 108.5
C30 C31 H31A 108.5
C32 C31 H31B 108.5
C30 C31 H31B 108.5
H31A C31 H31B 107.5
C33 C32 C31 115.22(16)
C33 C32 H32A 108.5
C31 C32 H32A 108.5
C33 C32 H32B 108.5
C31 C32 H32B 108.5
H32A C32 H32B 107.5
C32 C33 C34 114.34(16)
C32 C33 H33A 108.7
C34 C33 H33A 108.7
C32 C33 H33B 108.7
C34 C33 H33B 108.7
H33A C33 H33B 107.6
C33 C34 Si02 116.74(12)
C33 C34 H34A 108.1
Si02 C34 H34A 108.1
C33 C34 H34B 108.1
Si02 C34 H34B 108.1
H34A C34 H34B 107.3
C36 C35 Si01 113.79(11)
C36 C35 H35A 108.8
Si01 C35 H35A 108.8
C36 C35 H35B 108.8
Si01 C35 H35B 108.8
H35A C35 H35B 107.7
C35 C36 C37 114.21(14)
C35 C36 H36A 108.7
C37 C36 H36A 108.7
C35 C36 H36B 108.7
C37 C36 H36B 108.7
H36A C36 H36B 107.6
C38 C37 C36 114.64(14)
C38 C37 H37A 108.6
C36 C37 H37A 108.6
C38 C37 H37B 108.6
C36 C37 H37B 108.6
H37A C37 H37B 107.6
C37 C38 C39 113.34(14)
C37 C38 H38A 108.9
C39 C38 H38A 108.9
C37 C38 H38B 108.9
C39 C38 H38B 108.9
H38A C38 H38B 107.7
C40 C39 C38 113.19(14)
C40 C39 H39A 108.9
C38 C39 H39A 108.9
C40 C39 H39B 108.9
C38 C39 H39B 108.9
H39A C39 H39B 107.8
C41 C40 C39 113.77(14)
C41 C40 H40A 108.8
C39 C40 H40A 108.8
C41 C40 H40B 108.8
C39 C40 H40B 108.8
H40A C40 H40B 107.7
C40 C41 C42 114.01(15)
C40 C41 H41A 108.8
C42 C41 H41A 108.8
C40 C41 H41B 108.7
C42 C41 H41B 108.8
H41A C41 H41B 107.6
C43 C42 C41 112.03(15)
C43 C42 H42A 109.2
C41 C42 H42A 109.2
C43 C42 H42B 109.2
C41 C42 H42B 109.2
H42A C42 H42B 107.9
C42 C43 C44 114.15(16)
C42 C43 H43A 108.7
C44 C43 H43A 108.7
C42 C43 H43B 108.7
C44 C43 H43B 108.7
H43A C43 H43B 107.6
C45 C44 C43 112.38(16)
C45 C44 H44A 109.1
C43 C44 H44A 109.1
C45 C44 H44B 109.1
C43 C44 H44B 109.1
H44A C44 H44B 107.9
C46 C45 C44 113.51(17)
C46 C45 H45A 108.9
C44 C45 H45A 108.9
C46 C45 H45B 108.9
C44 C45 H45B 108.9
H45A C45 H45B 107.7
C45 C46 C47 114.56(16)
C45 C46 H46A 108.6
C47 C46 H46A 108.6
C45 C46 H46B 108.6
C47 C46 H46B 108.6
H46A C46 H46B 107.6
C48 C47 C46 113.89(16)
C48 C47 H47A 108.8
C46 C47 H47A 108.8
C48 C47 H47B 108.8
C46 C47 H47B 108.8
H47A C47 H47B 107.7
C47 C48 C49 114.36(16)
C47 C48 H48A 108.7
C49 C48 H48A 108.7
C47 C48 H48B 108.7
C49 C48 H48B 108.7
H48A C48 H48B 107.6
C48 C49 C50 115.04(16)
C48 C49 H49A 108.5
C50 C49 H49A 108.5
C48 C49 H49B 108.5
C50 C49 H49B 108.5
H49A C49 H49B 107.5
C49 C50 C51 113.47(15)
C49 C50 H50A 108.9
C51 C50 H50A 108.9
C49 C50 H50B 108.9
C51 C50 H50B 108.9
H50A C50 H50B 107.7
C52 C51 C50 113.32(15)
C52 C51 H51A 108.9
C50 C51 H51A 108.9
C52 C51 H51B 108.9
C50 C51 H51B 108.9
H51A C51 H51B 107.7
C51 C52 Si02 119.20(13)
C51 C52 H52A 107.5
Si02 C52 H52A 107.5
C51 C52 H52B 107.5
Si02 C52 H52B 107.5
H52A C52 H52B 107.0
C54 C53 Si01 115.30(10)
C54 C53 H53A 108.4
Si01 C53 H53A 108.4
C54 C53 H53B 108.4
Si01 C53 H53B 108.4
H53A C53 H53B 107.5
C55 C54 C53 113.61(13)
C55 C54 H54A 108.8
C53 C54 H54A 108.8
C55 C54 H54B 108.8
C53 C54 H54B 108.8
H54A C54 H54B 107.7
C54 C55 C56 114.14(13)
C54 C55 H55A 108.7
C56 C55 H55A 108.7
C54 C55 H55B 108.7
C56 C55 H55B 108.7
H55A C55 H55B 107.6
C57 C56 C55 112.48(13)
C57 C56 H56A 109.1
C55 C56 H56A 109.1
C57 C56 H56B 109.1
C55 C56 H56B 109.1
H56A C56 H56B 107.8
C56 C57 C58 115.30(14)
C56 C57 H57A 108.4
C58 C57 H57A 108.4
C56 C57 H57B 108.4
C58 C57 H57B 108.4
H57A C57 H57B 107.5
C57 C58 C59 111.15(14)
C57 C58 H58A 109.4
C59 C58 H58A 109.4
C57 C58 H58B 109.4
C59 C58 H58B 109.4
H58A C58 H58B 108.0
C60 C59 C58 115.06(15)
C60 C59 H59A 108.5
C58 C59 H59A 108.5
C60 C59 H59B 108.5
C58 C59 H59B 108.5
H59A C59 H59B 107.5
C59 C60 C61 112.57(15)
C59 C60 H60A 109.1
C61 C60 H60A 109.1
C59 C60 H60B 109.1
C61 C60 H60B 109.1
H60A C60 H60B 107.8
C62 C61 C60 113.80(15)
C62 C61 H61A 108.8
C60 C61 H61A 108.8
C62 C61 H61B 108.8
C60 C61 H61B 108.8
H61A C61 H61B 107.7
C63 C62 C61 113.79(15)
C63 C62 H62A 108.8
C61 C62 H62A 108.8
C63 C62 H62B 108.8
C61 C62 H62B 108.8
H62A C62 H62B 107.7
C62 C63 C64 114.77(15)
C62 C63 H63A 108.6
C64 C63 H63A 108.6
C62 C63 H63B 108.6
C64 C63 H63B 108.6
H63A C63 H63B 107.6
C63 C64 C65 111.74(15)
C63 C64 H64A 109.3
C65 C64 H64A 109.3
C63 C64 H64B 109.3
C65 C64 H64B 109.3
H64A C64 H64B 107.9
C66 C65 C64 114.54(16)
C66 C65 H65A 108.6
C64 C65 H65A 108.6
C66 C65 H65B 108.6
C64 C65 H65B 108.6
H65A C65 H65B 107.6
C67 C66 C65 113.48(16)
C67 C66 H66A 108.9
C65 C66 H66A 108.9
C67 C66 H66B 108.9
C65 C66 H66B 108.9
H66A C66 H66B 107.7
C66 C67 C68 113.80(15)
C66 C67 H67A 108.8
C68 C67 H67A 108.8
C66 C67 H67B 108.8
C68 C67 H67B 108.8
H67A C67 H67B 107.7
C69 C68 C67 112.55(15)
C69 C68 H68A 109.1
C67 C68 H68A 109.1
C69 C68 H68B 109.1
C67 C68 H68B 109.1
H68A C68 H68B 107.8
C68 C69 C70 114.51(14)
C68 C69 H69A 108.6
C70 C69 H69A 108.6
C68 C69 H69B 108.6
C70 C69 H69B 108.6
H69A C69 H69B 107.6
C69 C70 Si02 114.11(12)
C69 C70 H70A 108.7
Si02 C70 H70A 108.7
C69 C70 H70B 108.7
Si02 C70 H70B 108.7
H70A C70 H70B 107.6

loop_
_geom_bond_atom_site_label_1
_geom_bond_atom_site_label_2
_geom_bond_distance
Si01 C53 1.8760(16)
Si01 C17 1.8796(16)
Si01 C35 1.8816(16)
Si01 C01 1.8882(16)
Si02 C70 1.8746(19)
Si02 C52 1.8869(18)
Si02 C10 1.8894(17)
Si02 C34 1.8901(19)
C01 C06 1.401(2)
C01 C02 1.402(2)
C02 C03 1.400(2)
C02 H02 0.9500
C03 C04 1.423(2)
C03 C13 1.443(2)
C04 C05 1.422(2)
C04 C07 1.429(2)
C05 C06 1.405(2)
C05 C16 1.440(2)
C06 H06 0.9500
C07 C12 1.422(2)
C07 C08 1.426(2)
C08 C09 1.399(2)
C08 C14 1.441(2)
C09 C10 1.404(2)
C09 H09 0.9500
C10 C11 1.401(2)
C11 C12 1.406(2)
C11 H11 0.9500
C12 C15 1.438(2)
C13 C14 1.356(2)
C13 H13 0.9500
C14 H14 0.9500
C15 C16 1.359(2)
C15 H15 0.9500
C16 H16 0.9500
C17 C18 1.536(2)
C17 H17A 0.9900
C17 H17B 0.9900
C18 C19 1.536(2)
C18 H18A 0.9900
C18 H18B 0.9900
C19 C20 1.530(2)
C19 H19A 0.9900
C19 H19B 0.9900
C20 C21 1.530(2)
C20 H20A 0.9900
C20 H20B 0.9900
C21 C22 1.531(2)
C21 H21A 0.9900
C21 H21B 0.9900
C22 C23 1.531(3)
C22 H22A 0.9900
C22 H22B 0.9900
C23 C24 1.539(3)
C23 H23A 0.9900
C23 H23B 0.9900
C24 C25 1.541(3)
C24 H24A 0.9900
C24 H24B 0.9900
C25 C26 1.528(3)
C25 H25A 0.9900
C25 H25B 0.9900
C26 C27 1.533(3)
C26 H26A 0.9900
C26 H26B 0.9900
C27 C28 1.530(3)
C27 H27A 0.9900
C27 H27B 0.9900
C28 C29 1.527(3)
C28 H28A 0.9900
C28 H28B 0.9900
C29 C30 1.532(3)
C29 H29A 0.9900
C29 H29B 0.9900
C30 C31 1.539(3)
C30 H30A 0.9900
C30 H30B 0.9900
C31 C32 1.536(3)
C31 H31A 0.9900
C31 H31B 0.9900
C32 C33 1.532(3)
C32 H32A 0.9900
C32 H32B 0.9900
C33 C34 1.538(3)
C33 H33A 0.9900
C33 H33B 0.9900
C34 H34A 0.9900
C34 H34B 0.9900
C35 C36 1.533(2)
C35 H35A 0.9900
C35 H35B 0.9900
C36 C37 1.534(2)
C36 H36A 0.9900
C36 H36B 0.9900
C37 C38 1.528(2)
C37 H37A 0.9900
C37 H37B 0.9900
C38 C39 1.534(2)
C38 H38A 0.9900
C38 H38B 0.9900
C39 C40 1.524(2)
C39 H39A 0.9900
C39 H39B 0.9900
C40 C41 1.519(2)
C40 H40A 0.9900
C40 H40B 0.9900
C41 C42 1.527(2)
C41 H41A 0.9900
C41 H41B 0.9900
C42 C43 1.522(3)
C42 H42A 0.9900
C42 H42B 0.9900
C43 C44 1.532(3)
C43 H43A 0.9900
C43 H43B 0.9900
C44 C45 1.531(3)
C44 H44A 0.9900
C44 H44B 0.9900
C45 C46 1.507(3)
C45 H45A 0.9900
C45 H45B 0.9900
C46 C47 1.543(3)
C46 H46A 0.9900
C46 H46B 0.9900
C47 C48 1.519(3)
C47 H47A 0.9900
C47 H47B 0.9900
C48 C49 1.523(3)
C48 H48A 0.9900
C48 H48B 0.9900
C49 C50 1.529(3)
C49 H49A 0.9900
C49 H49B 0.9900
C50 C51 1.531(2)
C50 H50A 0.9900
C50 H50B 0.9900
C51 C52 1.530(3)
C51 H51A 0.9900
C51 H51B 0.9900
C52 H52A 0.9900
C52 H52B 0.9900
C53 C54 1.535(2)
C53 H53A 0.9900
C53 H53B 0.9900
C54 C55 1.529(2)
C54 H54A 0.9900
C54 H54B 0.9900
C55 C56 1.537(2)
C55 H55A 0.9900
C55 H55B 0.9900
C56 C57 1.524(2)
C56 H56A 0.9900
C56 H56B 0.9900
C57 C58 1.527(2)
C57 H57A 0.9900
C57 H57B 0.9900
C58 C59 1.529(2)
C58 H58A 0.9900
C58 H58B 0.9900
C59 C60 1.528(2)
C59 H59A 0.9900
C59 H59B 0.9900
C60 C61 1.529(3)
C60 H60A 0.9900
C60 H60B 0.9900
C61 C62 1.525(2)
C61 H61A 0.9900
C61 H61B 0.9900
C62 C63 1.523(3)
C62 H62A 0.9900
C62 H62B 0.9900
C63 C64 1.524(3)
C63 H63A 0.9900
C63 H63B 0.9900
C64 C65 1.529(3)
C64 H64A 0.9900
C64 H64B 0.9900
C65 C66 1.527(3)
C65 H65A 0.9900
C65 H65B 0.9900
C66 C67 1.517(3)
C66 H66A 0.9900
C66 H66B 0.9900
C67 C68 1.523(3)
C67 H67A 0.9900
C67 H67B 0.9900
C68 C69 1.522(3)
C68 H68A 0.9900
C68 H68B 0.9900
C69 C70 1.529(2)
C69 H69A 0.9900
C69 H69B 0.9900
C70 H70A 0.9900
C70 H70B 0.9900
